data_2240074
loop_
_publ_author_name
'G\"orbitz, Carl Henrik'

_publ_section_title
;
 Redetermined structure of \b-<small>DL</small>-methionine at 105K: an
 example of the importance of freely refining the positions of the
 amino-group H atoms
;
_journal_coeditor_code HB7289
_journal_issue 11
_journal_name_full 'Acta Crystallographica Section E'
_journal_page_first 341
_journal_page_last 343
_journal_paper_doi 10.1107/S1600536814022223
_journal_volume 70
_journal_year 2014
_chemical_formula_iupac 'C5 H11 N O2 S'
_chemical_formula_moiety 'C5 H11 N O2 S'
_chemical_formula_sum 'C5 H11 N O2 S'
_chemical_formula_weight 149.21
_chemical_name_common <i>DL</i>-methionine
_chemical_name_systematic
;
2-Amino-4-(methylsulfanyl)butanoic acid
;
_space_group_crystal_system monoclinic
_space_group_IT_number 15
_space_group_name_Hall '-I 2ya'
_space_group_name_H-M_alt 'I 1 2/a 1'
_symmetry_space_group_name_Hall '-I 2ya'
_symmetry_space_group_name_H-M 'I 1 2/a 1'
_atom_sites_solution_hydrogens geom
_audit_creation_method SHELXL-2014
_cell_angle_alpha 90
_cell_angle_beta 106.250(10)
_cell_angle_gamma 90
_cell_formula_units_Z 8
_cell_length_a 9.877(2)
_cell_length_b 4.6915(10)
_cell_length_c 32.603(6)
_cell_measurement_reflns_used 1012
_cell_measurement_temperature 105(2)
_cell_measurement_theta_max 26.1
_cell_measurement_theta_min 2.6
_cell_volume 1450.4(5)
_computing_cell_refinement
;
SAINT-NT (Bruker, 1999)
;
_computing_data_collection
;
SMART-NT (Bruker, 1999)
;
_computing_data_reduction
;
SAINT-NT (Bruker, 1999)
;
_computing_molecular_graphics
;
SHELXTL (Sheldrick, 2008)
;
_computing_publication_material
;
SHELXL2013 (Sheldrick, 2008)
;
_computing_structure_refinement
;
SHELXL2013 (Sheldrick, 2008)
;
_computing_structure_solution
;
SHELXS97 (Sheldrick, 2008)
;
_diffrn_ambient_temperature 105(2)
_diffrn_detector_area_resol_mean 8.3
_diffrn_measured_fraction_theta_full 0.996
_diffrn_measured_fraction_theta_max 0.975
_diffrn_measurement_device_type 'Bruker SMART CCD area-detector'
_diffrn_measurement_method 'Sets of exposures each taken over 0.5\% \w rotation'
_diffrn_radiation_monochromator graphite
_diffrn_radiation_source 'fine-focus sealed tube'
_diffrn_radiation_type MoK\a
_diffrn_radiation_wavelength 0.71073
_diffrn_reflns_av_R_equivalents 0.0230
_diffrn_reflns_limit_h_max 11
_diffrn_reflns_limit_h_min -12
_diffrn_reflns_limit_k_max 5
_diffrn_reflns_limit_k_min 0
_diffrn_reflns_limit_l_max 40
_diffrn_reflns_limit_l_min 0
_diffrn_reflns_number 6469
_diffrn_reflns_theta_full 25.242
_diffrn_reflns_theta_max 26.295
_diffrn_reflns_theta_min 2.603
_exptl_absorpt_coefficient_mu 0.376
_exptl_absorpt_correction_T_max 0.92
_exptl_absorpt_correction_T_min 0.85
_exptl_absorpt_correction_type multi-scan
_exptl_absorpt_process_details
;
(SADABS; Bruker, 1998)
;
_exptl_crystal_colour colourless
_exptl_crystal_density_diffrn 1.367
_exptl_crystal_description block
_exptl_crystal_F_000 640
_exptl_crystal_size_max 0.32
_exptl_crystal_size_mid 0.24
_exptl_crystal_size_min 0.22
_refine_diff_density_max 0.349
_refine_diff_density_min -0.229
_refine_ls_extinction_method none
_refine_ls_goodness_of_fit_ref 1.259
_refine_ls_hydrogen_treatment mixed
_refine_ls_matrix_type full
_refine_ls_number_parameters 91
_refine_ls_number_reflns 1436
_refine_ls_number_restraints 0
_refine_ls_restrained_S_all 1.259
_refine_ls_R_factor_all 0.0389
_refine_ls_R_factor_gt 0.0377
_refine_ls_shift/su_max 0.001
_refine_ls_shift/su_mean 0.000
_refine_ls_structure_factor_coef Fsqd
_refine_ls_weighting_details 'w=1/[\s^2^(Fo^2^)+(0.0233P)^2^+2.4782P] where P=(Fo^2^+2Fc^2^)/3'
_refine_ls_weighting_scheme calc
_refine_ls_wR_factor_gt 0.0913
_refine_ls_wR_factor_ref 0.0918
_reflns_number_gt 1373
_reflns_number_total 1436
_reflns_threshold_expression I>2\s(I)
_cod_data_source_file hb7289sup1.cif
_cod_data_source_block I
_cod_database_code 2240074
_cod_database_fobs_code 2240074
_shelx_space_group_comment
;
The symmetry employed for this shelxl refinement is uniquely defined
by the following loop, which should always be used as a source of
symmetry information in preference to the above space-group names.
They are only intended as comments.
;
_shelxl_version_number 2014-3

loop_
_space_group_symop_operation_xyz
'x, y, z'
'-x+1/2, y, -z'
'x+1/2, y+1/2, z+1/2'
'-x+1, y+1/2, -z+1/2'
'-x, -y, -z'
'x-1/2, -y, z'
'-x+1/2, -y+1/2, -z+1/2'
'x, -y+1/2, z+1/2'

loop_
_atom_site_type_symbol
_atom_site_label
_atom_site_fract_x
_atom_site_fract_y
_atom_site_fract_z
_atom_site_U_iso_or_equiv
_atom_site_adp_type
_atom_site_calc_flag
_atom_site_occupancy
S S1 0.39652(6) 0.15681(12) 0.44292(2) 0.03291(18) Uani d 1
O O1 -0.14523(13) 0.2025(3) 0.31403(4) 0.0240(3) Uani d 1
O O2 -0.01841(13) -0.0810(3) 0.28411(4) 0.0216(3) Uani d 1
N N1 0.19296(17) 0.3000(3) 0.29733(5) 0.0193(3) Uani d 1
H H1 0.142(3) 0.332(5) 0.2710(8) 0.029 Uiso d 1
H H2 0.238(2) 0.122(6) 0.2999(7) 0.029 Uiso d 1
H H3 0.263(2) 0.436(5) 0.3054(7) 0.029 Uiso d 1
C C1 -0.03289(18) 0.1301(4) 0.30562(5) 0.0185(4) Uani d 1
C C2 0.09967(18) 0.3087(4) 0.32589(5) 0.0183(4) Uani d 1
H H4 0.0719 0.5103 0.3294 0.022 Uiso calc 1
C C3 0.17639(19) 0.1831(4) 0.36982(5) 0.0214(4) Uani d 1
H H5 0.1148 0.2038 0.3889 0.026 Uiso calc 1
H H6 0.1911 -0.0232 0.3664 0.026 Uiso calc 1
C C4 0.3196(2) 0.3214(4) 0.39143(6) 0.0246(4) Uani d 1
H H7 0.3068 0.5281 0.3952 0.030 Uiso calc 1
H H8 0.3837 0.2973 0.3731 0.030 Uiso calc 1
C C5 0.5659(2) 0.3326(5) 0.45830(7) 0.0350(5) Uani d 1
H H9 0.6208 0.2627 0.4864 0.053 Uiso calc 1
H H10 0.6169 0.2916 0.4371 0.053 Uiso calc 1
H H11 0.5521 0.5388 0.4597 0.053 Uiso calc 1

loop_
_atom_site_aniso_label
_atom_site_aniso_U_11
_atom_site_aniso_U_22
_atom_site_aniso_U_33
_atom_site_aniso_U_12
_atom_site_aniso_U_13
_atom_site_aniso_U_23
S1 0.0351(3) 0.0337(3) 0.0231(3) -0.0067(2) -0.0031(2) 0.0074(2)
O1 0.0225(7) 0.0168(6) 0.0333(7) 0.0012(5) 0.0089(5) -0.0003(5)
O2 0.0253(7) 0.0156(6) 0.0222(6) -0.0010(5) 0.0037(5) -0.0028(5)
N1 0.0207(7) 0.0169(8) 0.0190(7) -0.0010(6) 0.0035(6) 0.0008(6)
C1 0.0213(8) 0.0138(8) 0.0181(8) 0.0006(7) 0.0019(7) 0.0034(6)
C2 0.0212(8) 0.0128(8) 0.0208(8) 0.0005(7) 0.0059(7) -0.0008(7)
C3 0.0248(9) 0.0186(9) 0.0197(8) -0.0008(7) 0.0043(7) -0.0002(7)
C4 0.0273(10) 0.0216(9) 0.0213(9) -0.0016(8) 0.0007(7) 0.0017(7)
C5 0.0309(11) 0.0416(13) 0.0272(10) -0.0024(9) -0.0008(8) 0.0012(9)

loop_
_atom_type_symbol
_atom_type_description
_atom_type_scat_dispersion_real
_atom_type_scat_dispersion_imag
_atom_type_scat_source
C C 0.0033 0.0016 'International Tables Vol C Tables 4.2.6.8 and 6.1.1.4'
H H 0.0000 0.0000 'International Tables Vol C Tables 4.2.6.8 and 6.1.1.4'
N N 0.0061 0.0033 'International Tables Vol C Tables 4.2.6.8 and 6.1.1.4'
O O 0.0106 0.0060 'International Tables Vol C Tables 4.2.6.8 and 6.1.1.4'
S S 0.1246 0.1234 'International Tables Vol C Tables 4.2.6.8 and 6.1.1.4'

loop_
_geom_angle_atom_site_label_1
_geom_angle_atom_site_label_2
_geom_angle_atom_site_label_3
_geom_angle
C5 S1 C4 100.27(10)
C2 N1 H1 108.9(15)
C2 N1 H2 109.2(14)
H1 N1 H2 111(2)
C2 N1 H3 110.5(14)
H1 N1 H3 110(2)
H2 N1 H3 107(2)
O2 C1 O1 125.67(17)
O2 C1 C2 117.19(15)
O1 C1 C2 117.03(15)
N1 C2 C3 110.09(14)
N1 C2 C1 108.59(14)
C3 C2 C1 109.25(14)
N1 C2 H4 109.6
C3 C2 H4 109.6
C1 C2 H4 109.6
C4 C3 C2 114.57(15)
C4 C3 H5 108.6
C2 C3 H5 108.6
C4 C3 H6 108.6
C2 C3 H6 108.6
H5 C3 H6 107.6
C3 C4 S1 109.80(13)
C3 C4 H7 109.7
S1 C4 H7 109.7
C3 C4 H8 109.7
S1 C4 H8 109.7
H7 C4 H8 108.2
S1 C5 H9 109.5
S1 C5 H10 109.5
H9 C5 H10 109.5
S1 C5 H11 109.5
H9 C5 H11 109.5
H10 C5 H11 109.5

loop_
_geom_bond_atom_site_label_1
_geom_bond_atom_site_label_2
_geom_bond_distance
S1 C5 1.806(2)
S1 C4 1.8104(19)
O1 C1 1.262(2)
O2 C1 1.245(2)
N1 C2 1.483(2)
N1 H1 0.88(3)
N1 H2 0.94(3)
N1 H3 0.92(3)
C1 C2 1.539(2)
C2 C3 1.538(2)
C2 H4 1.0000
C3 C4 1.536(2)
C3 H5 0.9900
C3 H6 0.9900
C4 H7 0.9900
C4 H8 0.9900
C5 H9 0.9800
C5 H10 0.9800
C5 H11 0.9800

loop_
_geom_hbond_atom_site_label_D
_geom_hbond_atom_site_label_H
_geom_hbond_atom_site_label_A
_geom_hbond_site_symmetry_A
_geom_hbond_distance_DH
_geom_hbond_distance_HA
_geom_hbond_distance_DA
_geom_hbond_angle_DHA
_geom_hbond_publ_flag
N1 H1 O2 4_455 0.88(3) 1.91(3) 2.788(2) 175(3) n
N1 H2 O1 6_655 0.94(3) 1.89(3) 2.815(2) 169(2) n
N1 H3 O1 6_665 0.92(2) 1.91(2) 2.795(2) 161(2) n
C2 H4 O2 1_565 1.00 2.43 3.244(2) 138 n

loop_
_geom_torsion_atom_site_label_1
_geom_torsion_atom_site_label_2
_geom_torsion_atom_site_label_3
_geom_torsion_atom_site_label_4
_geom_torsion
_geom_torsion_publ_flag
N1 C2 C3 C4 54.4(2) y
C1 C2 C3 C4 173.53(15) y
C2 C3 C4 S1 179.23(12) y
C3 C4 S1 C5 175.03(14) y
O2 C1 C2 N1 32.5(2) ?
O1 C1 C2 N1 -150.93(15) ?
O2 C1 C2 C3 -87.60(18) ?
O1 C1 C2 C3 88.98(18) ?
C1 C2 N1 H1 46.5(17) y
C1 C2 N1 H2 -75.3(15) y
C1 C2 N1 H3 167.4(15) y
